data_7228066
loop_
_publ_author_name
'Morshedi, Mahbod'
'White, Nicholas G.'

_publ_section_title
;
 Mixed halide/oxoanion-templated frameworks
;
_journal_issue 17
_journal_name_full CrystEngComm
_journal_page_first 2367
_journal_paper_doi 10.1039/C7CE00265C
_journal_volume 19
_journal_year 2017
_chemical_compound_source synthesized
_chemical_formula_moiety 'C29 H32 N8, 4(Br)'
_chemical_formula_sum 'C29 H32 Br4 N8'
_chemical_formula_weight 812.24
_space_group_IT_number 13
_symmetry_cell_setting monoclinic
_symmetry_space_group_name_Hall '-P 2yac'
_symmetry_space_group_name_H-M 'P 1 2/n 1'
_atom_sites_solution_hydrogens difmap
_atom_sites_solution_primary other
_audit_update_record
;
2017-02-06 deposited with the CCDC.
2017-04-12 downloaded from the CCDC.
;
_cell_angle_alpha 90
_cell_angle_beta 95.8782(19)
_cell_angle_gamma 90
_cell_formula_units_Z 2
_cell_length_a 13.3818(3)
_cell_length_b 7.12090(10)
_cell_length_c 21.9744(4)
_cell_measurement_reflns_used 10501
_cell_measurement_temperature 150
_cell_measurement_theta_max 73.4
_cell_measurement_theta_min 3.70
_cell_volume 2082.94(7)
_computing_cell_refinement 'CrysAlisPro, (Agilent, 2011)'
_computing_data_collection 'CrysAlisPro, (Agilent, 2011'
_computing_data_reduction 'CrysAlisPro, (Agilent, 2011)'
_computing_publication_material 'CRYSTALS (Betteridge et al., 2003)'
_computing_structure_refinement 'CRYSTALS (Betteridge et al., 2003)'
_computing_structure_solution 'Superflip (Palatinus & Chapuis, 2007)'
_diffrn_ambient_temperature 150
_diffrn_measured_fraction_theta_full 0.999
_diffrn_measured_fraction_theta_max 0.995
_diffrn_measurement_device Area
_diffrn_measurement_device_type 'Oxford Diffraction SuperNova'
_diffrn_measurement_method \w
_diffrn_radiation_monochromator mirror
_diffrn_radiation_type 'Cu K\a'
_diffrn_radiation_wavelength 1.54184
_diffrn_reflns_av_R_equivalents 0.040
_diffrn_reflns_limit_h_max 16
_diffrn_reflns_limit_h_min -16
_diffrn_reflns_limit_k_max 8
_diffrn_reflns_limit_k_min 0
_diffrn_reflns_limit_l_max 27
_diffrn_reflns_limit_l_min 0
_diffrn_reflns_number 23995
_diffrn_reflns_theta_full 72.829
_diffrn_reflns_theta_max 74.315
_diffrn_reflns_theta_min 3.707
_diffrn_standards_number 0
_exptl_absorpt_coefficient_mu 4.917
_exptl_absorpt_correction_T_max 1.00
_exptl_absorpt_correction_T_min 0.64
_exptl_absorpt_correction_type multi-scan
_exptl_absorpt_process_details 'CrysAlisPro, (Agilent, 2011)'
_exptl_crystal_colour colourless
_exptl_crystal_density_diffrn 1.295
_exptl_crystal_density_method 'not measured'
_exptl_crystal_description plate
_exptl_crystal_F_000 804
_exptl_crystal_size_max 0.31
_exptl_crystal_size_mid 0.13
_exptl_crystal_size_min 0.04
_platon_squeeze_details
;
;
_refine_diff_density_max 1.43
_refine_diff_density_min -1.57
_refine_ls_extinction_method None
_refine_ls_goodness_of_fit_ref 0.9495
_refine_ls_hydrogen_treatment mixed
_refine_ls_matrix_type full
_refine_ls_number_parameters 213
_refine_ls_number_reflns 4221
_refine_ls_number_restraints 16
_refine_ls_R_factor_all 0.0417
_refine_ls_R_factor_gt 0.0386
_refine_ls_shift/su_max 0.0009567
_refine_ls_shift/su_mean 0.0000443
_refine_ls_structure_factor_coef Fsqd
_refine_ls_weighting_details
;
 Method, part 1, Chebychev polynomial, (Watkin, 1994, Prince, 1982) 
 [weight] = 1.0/[A~0~*T~0~(x)+A~1~*T~1~(x) ... +A~n-1~]*T~n-1~(x)] 
 where A~i~ are the Chebychev coefficients listed below and x= Fcalc/Fmax 
 Method = Robust Weighting (Prince, 1982) 
 W = [weight] * [1-(deltaF/6*sigmaF)^2^]^2^ 
 A~i~ are: 
 0.196E+04 0.329E+04 0.203E+04 852. 196. 
;
_refine_ls_weighting_scheme calc
_refine_ls_wR_factor_all 0.1014
_refine_ls_wR_factor_gt 0.0974
_refine_ls_wR_factor_ref 0.1014
_reflns_limit_h_max 16
_reflns_limit_h_min -16
_reflns_limit_k_max 8
_reflns_limit_k_min 0
_reflns_limit_l_max 27
_reflns_limit_l_min 0
_reflns_number_gt 3849
_reflns_number_total 4221
_reflns_threshold_expression I>2.0\s(I)
_oxford_diffrn_Wilson_B_factor 2.87
_oxford_diffrn_Wilson_scale 0.11
_oxford_refine_ls_r_factor_ref 0.0417
_oxford_refine_ls_scale 3.15(3)
_oxford_reflns_number_all 4221
_oxford_reflns_threshold_expression_ref I>-3.0\s(I)
_cod_data_source_file c7ce00265c2.cif
_cod_data_source_block 1Br
_cod_depositor_comments
;
The following automatic conversions were performed:

'_atom_sites_solution_primary' value 'Other' changed to 'other'
according to
/home/data/users/saulius/crontab/automatic-downloads/rss-feeds/RSC/lib/dictionaries/cif_core.dic
dictionary named 'cif_core.dic' version 2.4.2 from 2011-04-26.

Automatic conversion script
Id: cif_fix_values 4973 2017-02-22 13:04:09Z antanas 

 Adding full bibliography for 7228063--7228067.cif.
;
_cod_original_cell_volume 2082.94(4)
_cod_original_sg_symbol_H-M 'P 2/n '
_cod_database_code 7228066

loop_
_symmetry_equiv_pos_as_xyz
x,y,z
-x,-y,-z
x+1/2,-y,z+1/2
-x+1/2,y,-z+1/2

loop_
_atom_site_label
_atom_site_type_symbol
_atom_site_fract_x
_atom_site_fract_y
_atom_site_fract_z
_atom_site_U_iso_or_equiv
_atom_site_occupancy
_atom_site_adp_type
_atom_site_refinement_flags_posn
_atom_site_refinement_flags_adp
N1 N 0.91667(18) -0.5699(4) 0.54902(11) 0.0347 1.0000 Uani D .
N2 N 0.74831(19) -0.5844(4) 0.52064(11) 0.0389 1.0000 Uani D .
C3 C 0.8250(2) -0.5149(4) 0.55503(12) 0.0272 1.0000 Uani D .
C4 C 0.80706(18) -0.3759(4) 0.60317(10) 0.0226 1.0000 Uani . .
C5 C 0.87765(18) -0.2408(4) 0.62198(11) 0.0243 1.0000 Uani . .
C6 C 0.86103(18) -0.1142(3) 0.66828(10) 0.0219 1.0000 Uani . .
C7 C 0.77240(17) -0.1203(3) 0.69667(10) 0.0193 1.0000 Uani . .
C8 C 0.70167(17) -0.2578(3) 0.67764(10) 0.0214 1.0000 Uani . .
C9 C 0.71760(18) -0.3832(3) 0.63120(10) 0.0224 1.0000 Uani . .
C10 C 0.7500 0.0109(4) 0.7500 0.0184 1.0000 Uani S T
N11 N 0.40745(19) 0.6070(4) 0.62999(10) 0.0353 1.0000 Uani D .
N12 N 0.37701(19) 0.6198(4) 0.73009(10) 0.0344 1.0000 Uani D .
C13 C 0.42553(19) 0.5482(4) 0.68662(11) 0.0271 1.0000 Uani D .
C14 C 0.50405(17) 0.4046(4) 0.70231(10) 0.0224 1.0000 Uani . .
C15 C 0.52685(18) 0.2707(4) 0.65971(10) 0.0253 1.0000 Uani . .
C16 C 0.60428(18) 0.1406(4) 0.67426(10) 0.0239 1.0000 Uani . .
C17 C 0.66031(16) 0.1432(3) 0.73141(10) 0.0187 1.0000 Uani . .
C18 C 0.63656(17) 0.2794(3) 0.77320(10) 0.0223 1.0000 Uani . .
C19 C 0.55987(18) 0.4072(4) 0.75981(11) 0.0231 1.0000 Uani . .
Br1 Br 0.5000 0.5000 0.5000 0.0358 1.0000 Uani S .
Br2 Br 0.86304(2) -0.52965(5) 0.375527(13) 0.0361 1.0000 Uani . .
Br3 Br 1.0000 0.0000 0.5000 0.1014 1.0000 Uani S .
H51 H 0.9380 -0.2354 0.6045 0.0301 1.0000 Uiso R .
H61 H 0.9122 -0.0286 0.6802 0.0278 1.0000 Uiso R .
H81 H 0.6404 -0.2672 0.6952 0.0259 1.0000 Uiso R .
H91 H 0.6679 -0.4748 0.6186 0.0272 1.0000 Uiso R .
H151 H 0.4912 0.2658 0.6203 0.0311 1.0000 Uiso R .
H161 H 0.6212 0.0515 0.6447 0.0275 1.0000 Uiso R .
H181 H 0.6720 0.2845 0.8126 0.0268 1.0000 Uiso R .
H191 H 0.5431 0.4989 0.7888 0.0276 1.0000 Uiso R .
H12 H 0.9655(16) -0.541(5) 0.5752(12) 0.0412 1.0000 Uiso D .
H112 H 0.443(2) 0.568(5) 0.6026(10) 0.0411 1.0000 Uiso D .
H122 H 0.381(2) 0.571(4) 0.7656(9) 0.0411 1.0000 Uiso D .
H111 H 0.358(2) 0.682(4) 0.6195(11) 0.0416 1.0000 Uiso D .
H22 H 0.7581(18) -0.666(4) 0.4930(13) 0.0464 1.0000 Uiso D .
H23 H 0.9285(17) -0.655(4) 0.5217(13) 0.0415 1.0000 Uiso D .
H21 H 0.6907(15) -0.533(4) 0.5211(15) 0.0457 1.0000 Uiso D .
H121 H 0.332(2) 0.707(4) 0.7235(11) 0.0419 1.0000 Uiso D .

loop_
_atom_site_aniso_label
_atom_site_aniso_U_11
_atom_site_aniso_U_22
_atom_site_aniso_U_33
_atom_site_aniso_U_23
_atom_site_aniso_U_13
_atom_site_aniso_U_12
N1 0.0346(12) 0.0403(13) 0.0297(12) -0.0153(10) 0.0058(9) 0.0040(11)
N2 0.0322(12) 0.0545(16) 0.0293(12) -0.0224(12) 0.0006(9) 0.0047(11)
C3 0.0338(15) 0.0287(13) 0.0199(12) -0.0027(9) 0.0066(11) 0.0032(10)
C4 0.0292(12) 0.0258(12) 0.0136(10) 0.0015(9) 0.0056(8) 0.0058(9)
C5 0.0240(11) 0.0302(12) 0.0201(10) -0.0003(9) 0.0090(9) 0.0014(10)
C6 0.0236(11) 0.0236(11) 0.0193(10) -0.0002(9) 0.0055(8) -0.0013(9)
C7 0.0261(11) 0.0181(10) 0.0143(9) 0.0020(8) 0.0051(8) 0.0019(8)
C8 0.0236(11) 0.0229(11) 0.0186(10) -0.0001(9) 0.0060(8) -0.0015(9)
C9 0.0256(11) 0.0226(11) 0.0193(10) -0.0019(9) 0.0042(9) -0.0004(9)
C10 0.0219(15) 0.0192(15) 0.0148(14) 0.0000 0.0053(12) 0.0000
N11 0.0394(12) 0.0462(14) 0.0211(10) 0.0042(10) 0.0061(9) 0.0203(11)
N12 0.0388(12) 0.0419(14) 0.0235(10) 0.0035(10) 0.0088(9) 0.0187(11)
C13 0.0276(14) 0.0316(13) 0.0223(13) 0.0030(9) 0.0036(10) 0.0052(10)
C14 0.0210(11) 0.0262(12) 0.0208(11) 0.0025(9) 0.0059(8) 0.0048(9)
C15 0.0278(12) 0.0325(13) 0.0158(10) -0.0015(9) 0.0034(9) 0.0039(10)
C16 0.0295(11) 0.0263(12) 0.0164(10) -0.0026(9) 0.0052(9) 0.0020(10)
C17 0.0200(10) 0.0195(10) 0.0172(10) 0.0001(8) 0.0058(8) -0.0017(8)
C18 0.0255(11) 0.0248(12) 0.0167(10) -0.0008(9) 0.0030(8) -0.0008(9)
C19 0.0264(11) 0.0233(11) 0.0204(11) -0.0021(9) 0.0057(9) -0.0012(9)
Br1 0.0296(2) 0.0578(3) 0.0205(2) -0.00221(16) 0.00545(16) 0.00870(17)
Br2 0.03304(18) 0.0508(2) 0.02535(17) -0.00432(11) 0.00652(12) -0.00545(12)
Br3 0.1952(10) 0.0326(3) 0.0962(6) -0.0037(3) 0.1096(7) -0.0013(4)

loop_
_atom_type_symbol
_atom_type_scat_dispersion_real
_atom_type_scat_dispersion_imag
_atom_type_scat_Cromer_Mann_a1
_atom_type_scat_Cromer_Mann_b1
_atom_type_scat_Cromer_Mann_a2
_atom_type_scat_Cromer_Mann_b2
_atom_type_scat_Cromer_Mann_a3
_atom_type_scat_Cromer_Mann_b3
_atom_type_scat_Cromer_Mann_a4
_atom_type_scat_Cromer_Mann_b4
_atom_type_scat_Cromer_Mann_c
_atom_type_scat_source
C 0.0181 0.0091 2.3100 20.8439 1.0200 10.2075 1.5886 0.5687 0.8650 51.6512 0.2156 'International Tables Vol C 4.2.6.8 and 6.1.1.4'
H 0.0000 0.0000 0.4930 10.5109 0.3229 26.1257 0.1402 3.1424 0.0408 57.7998 0.0030 'International Tables Vol C 4.2.6.8 and 6.1.1.4'
N 0.0311 0.0180 12.2126 0.0057 3.1322 9.8933 2.0125 28.9975 1.1663 0.5826 -11.5290 'International Tables Vol C 4.2.6.8 and 6.1.1.4'
Br -0.6763 1.2805 17.1789 2.1723 5.2358 16.5796 5.6377 0.2609 3.9851 41.4328 2.9557 'International Tables Vol C 4.2.6.8 and 6.1.1.4'
O 0.0492 0.0322 3.0485 13.2771 2.2868 5.7011 1.5463 0.3239 0.8670 32.9089 0.2508 'International Tables Vol C 4.2.6.8 and 6.1.1.4'

loop_
_geom_angle_atom_site_label_1
_geom_angle_site_symmetry_1
_geom_angle_atom_site_label_2
_geom_angle_atom_site_label_3
_geom_angle_site_symmetry_3
_geom_angle
_geom_angle_publ_flag
C3 . N1 H12 . 121.6(16) no
C3 . N1 H23 . 120.8(15) no
H12 . N1 H23 . 117(2) no
C3 . N2 H22 . 119.7(16) no
C3 . N2 H21 . 119.3(16) no
H22 . N2 H21 . 120(2) no
N2 . C3 N1 . 121.2(3) yes
N2 . C3 C4 . 119.2(2) yes
N1 . C3 C4 . 119.6(2) yes
C3 . C4 C5 . 121.4(2) yes
C3 . C4 C9 . 119.7(2) yes
C5 . C4 C9 . 118.9(2) yes
C4 . C5 C6 . 120.9(2) yes
C4 . C5 H51 . 120.0 no
C6 . C5 H51 . 119.1 no
C5 . C6 C7 . 120.8(2) yes
C5 . C6 H61 . 117.3 no
C7 . C6 H61 . 121.8 no
C6 . C7 C8 . 118.0(2) yes
C6 . C7 C10 . 123.87(19) yes
C8 . C7 C10 . 118.11(18) yes
C7 . C8 C9 . 121.4(2) yes
C7 . C8 H81 . 121.2 no
C9 . C8 H81 . 117.4 no
C4 . C9 C8 . 120.1(2) yes
C4 . C9 H91 . 120.0 no
C8 . C9 H91 . 120.0 no
C17 4_656 C10 C7 . 111.17(11) yes
C17 4_656 C10 C7 4_656 111.82(11) yes
C7 . C10 C7 4_656 106.0(2) yes
C17 4_656 C10 C17 . 105.0(2) yes
C7 . C10 C17 . 111.82(11) yes
C7 4_656 C10 C17 . 111.17(11) yes
C13 . N11 H112 . 120.6(16) no
C13 . N11 H111 . 121.0(15) no
H112 . N11 H111 . 118(2) no
C13 . N12 H122 . 121.6(16) no
C13 . N12 H121 . 122.8(15) no
H122 . N12 H121 . 115(2) no
N12 . C13 N11 . 120.7(2) yes
N12 . C13 C14 . 119.4(2) yes
N11 . C13 C14 . 119.9(2) yes
C13 . C14 C15 . 121.0(2) yes
C13 . C14 C19 . 120.1(2) yes
C15 . C14 C19 . 118.8(2) yes
C14 . C15 C16 . 120.5(2) yes
C14 . C15 H151 . 121.0 no
C16 . C15 H151 . 118.5 no
C15 . C16 C17 . 120.9(2) yes
C15 . C16 H161 . 120.4 no
C17 . C16 H161 . 118.7 no
C10 . C17 C16 . 124.10(19) yes
C10 . C17 C18 . 118.20(19) yes
C16 . C17 C18 . 117.6(2) yes
C17 . C18 C19 . 122.2(2) yes
C17 . C18 H181 . 120.2 no
C19 . C18 H181 . 117.6 no
C14 . C19 C18 . 120.0(2) yes
C14 . C19 H191 . 118.0 no
C18 . C19 H191 . 122.0 no

loop_
_geom_bond_atom_site_label_1
_geom_bond_atom_site_label_2
_geom_bond_site_symmetry_2
_geom_bond_distance
_geom_bond_publ_flag
N1 C3 . 1.307(4) yes
N1 H12 . 0.850(18) no
N1 H23 . 0.880(18) no
N2 C3 . 1.308(4) yes
N2 H22 . 0.860(18) no
N2 H21 . 0.853(18) no
C3 C4 . 1.487(3) yes
C4 C5 . 1.382(4) yes
C4 C9 . 1.402(3) yes
C5 C6 . 1.394(3) yes
C5 H51 . 0.930 no
C6 C7 . 1.396(3) yes
C6 H61 . 0.934 no
C7 C8 . 1.396(3) yes
C7 C10 . 1.552(3) yes
C8 C9 . 1.389(3) yes
C8 H81 . 0.945 no
C9 H91 . 0.952 no
C10 C17 4_656 1.547(3) yes
C10 C17 . 1.547(3) yes
N11 C13 . 1.312(3) yes
N11 H112 . 0.848(18) no
N11 H111 . 0.860(18) no
N12 C13 . 1.312(3) yes
N12 H122 . 0.851(18) no
N12 H121 . 0.863(18) no
C13 C14 . 1.481(3) yes
C14 C15 . 1.392(3) yes
C14 C19 . 1.401(3) yes
C15 C16 . 1.402(3) yes
C15 H151 . 0.945 no
C16 C17 . 1.395(3) yes
C16 H161 . 0.952 no
C17 C18 . 1.395(3) yes
C18 C19 . 1.381(3) yes
C18 H181 . 0.944 no
C19 H191 . 0.955 no

loop_
_geom_hbond_atom_site_label_D
_geom_hbond_atom_site_label_H
_geom_hbond_atom_site_label_A
_geom_hbond_angle_DHA
_geom_hbond_distance_DH
_geom_hbond_distance_HA
_geom_hbond_distance_DA
_geom_hbond_publ_flag
C16 H161 C8 120.65(7) 0.952 2.525 3.120(3) yes

loop_
_platon_squeeze_void_nr
_platon_squeeze_void_average_x
_platon_squeeze_void_average_y
_platon_squeeze_void_average_z
_platon_squeeze_void_volume
_platon_squeeze_void_count_electrons
_platon_squeeze_void_content
1 -0.003 -0.001 0.003 685 172 ' '
